data_7020779
loop_
_publ_author_name
'Serpell, Christopher J.'
'Cookson, James'
'Thompson, Amber L.'
'Brown, Christopher M.'
'Beer, Paul D.'

_publ_section_title
;
 Haloaurate and halopalladate imidazolium salts: structures, properties,
 and use as precursors for catalytic metal nanoparticles.
;
_journal_issue 5
_journal_name_full 'Dalton transactions (Cambridge, England : 2003)'
_journal_page_first 1385
_journal_page_last 1393
_journal_paper_doi 10.1039/c2dt31984e
_journal_volume 42
_journal_year 2013
_chemical_absolute_configuration ad
_chemical_formula_moiety 'C11 H21 N2, Au1 Cl4'
_chemical_formula_sum 'C11 H21 Au Cl4 N2'
_chemical_formula_weight 520.08
_chemical_melting_point 405
_chemical_name_systematic
;
1,3-Di-tert-butyl-1H-imidazol-3-ium tetrachloroaurate
;
_space_group_IT_number 36
_symmetry_cell_setting orthorhombic
_symmetry_space_group_name_Hall 'C 2c -2'
_symmetry_space_group_name_H-M 'C m c 21'
_atom_sites_solution_hydrogens geom
_atom_sites_solution_primary direct
_audit_creation_date 08-04-13
_audit_creation_method CRYSTALS_ver_12.85
_cell_angle_alpha 90
_cell_angle_beta 90
_cell_angle_gamma 90
_cell_formula_units_Z 4
_cell_length_a 9.9772(2)
_cell_length_b 14.7125(3)
_cell_length_c 11.6742(3)
_cell_measurement_reflns_used 1117
_cell_measurement_temperature 150
_cell_measurement_theta_max 27
_cell_measurement_theta_min 5
_cell_volume 1713.65(7)
_computing_cell_refinement 'DENZO/SCALEPACK (Otwinowski & Minor, 1997)'
_computing_data_collection 'COLLECT (Nonius, 1997-2001).'
_computing_data_reduction 'DENZO/SCALEPACK (Otwinowski & Minor, 1997)'
_computing_molecular_graphics 'CAMERON (Watkin et al., 1996)'
_computing_publication_material 'CRYSTALS (Betteridge et al., 2003)'
_computing_structure_refinement 'CRYSTALS (Betteridge et al., 2003)'
_computing_structure_solution 'SIR92 (Altomare et al., 1994)'
_diffrn_ambient_temperature 150
_diffrn_measured_fraction_theta_full 0.990
_diffrn_measured_fraction_theta_max 0.990
_diffrn_measurement_device 'Nonius KappaCCD'
_diffrn_measurement_device_type Area
_diffrn_measurement_method \w
_diffrn_radiation_monochromator graphite
_diffrn_radiation_type 'Mo K\a'
_diffrn_radiation_wavelength 0.71073
_diffrn_reflns_av_R_equivalents 0.060
_diffrn_reflns_limit_h_max 12
_diffrn_reflns_limit_h_min -12
_diffrn_reflns_limit_k_max 19
_diffrn_reflns_limit_k_min -18
_diffrn_reflns_limit_l_max 15
_diffrn_reflns_limit_l_min -15
_diffrn_reflns_number 9878
_diffrn_reflns_theta_full 27.443
_diffrn_reflns_theta_max 27.443
_diffrn_reflns_theta_min 5.238
_diffrn_standards_number 0
_exptl_absorpt_coefficient_mu 9.195
_exptl_absorpt_correction_T_max 0.63
_exptl_absorpt_correction_T_min 0.47
_exptl_absorpt_correction_type multi-scan
_exptl_absorpt_process_details 'DENZO/SCALEPACK (Otwinowski & Minor, 1997)'
_exptl_crystal_colour clear_pale_yellow
_exptl_crystal_density_diffrn 2.016
_exptl_crystal_density_meas ?
_exptl_crystal_density_method 'not measured'
_exptl_crystal_description plate
_exptl_crystal_F_000 992
_exptl_crystal_size_max 0.17
_exptl_crystal_size_mid 0.10
_exptl_crystal_size_min 0.05
_refine_diff_density_max 1.35
_refine_diff_density_min -1.33
_refine_ls_abs_structure_details 'Flack (1983), 840 Friedel-pairs'
_refine_ls_abs_structure_Flack 0.478(12)
_refine_ls_extinction_method None
_refine_ls_goodness_of_fit_ref 1.0000
_refine_ls_hydrogen_treatment constr
_refine_ls_matrix_type full
_refine_ls_number_parameters 103
_refine_ls_number_reflns 1917
_refine_ls_number_restraints 45
_refine_ls_R_factor_all 0.0323
_refine_ls_R_factor_gt 0.0284
_refine_ls_shift/su_max 0.001298
_refine_ls_structure_factor_coef Fsqd
_refine_ls_weighting_details
;
Method= Modified Sheldrick
w=1/[\s^2^(F^2^) + ( 0.02P)^2^ +15.77P]
,where P=(max(Fo^2^,0) + 2Fc^2^)/3
;
_refine_ls_weighting_scheme calc
_refine_ls_wR_factor_all 0.0650
_refine_ls_wR_factor_gt 0.0633
_refine_ls_wR_factor_ref 0.0650
_reflns_limit_h_max 12
_reflns_limit_h_min 0
_reflns_limit_k_max 19
_reflns_limit_k_min 0
_reflns_limit_l_max 15
_reflns_limit_l_min -15
_reflns_number_gt 1791
_reflns_number_total 1917
_reflns_threshold_expression I>2.0\s(I)
_oxford_diffrn_Wilson_B_factor 2.09
_oxford_diffrn_Wilson_scale 120.58
_oxford_refine_ls_r_factor_ref 0.0323
_oxford_refine_ls_scale 0.09092(3)
_oxford_reflns_number_all 1917
_oxford_reflns_threshold_expression_ref I>-3.0\s(I)
_oxford_structure_analysis_title 5780
_cod_data_source_file c2dt31984e.txt
_cod_data_source_block 3c
_cod_depositor_comments
;
The following automatic conversions were performed:

'_symmetry_cell_setting' value 'Orthorhombic' changed to
'orthorhombic' according to
/home/saulius/struct/CIF-dictionaries/cif_core.dic dictionary named
'cif_core.dic' version 2.4.2 from 2011-04-26.

Automatic conversion script
Id: cif_fix_values 1891 2012-01-12 08:04:46Z andrius 

The following automatic conversions were performed:

'_exptl_crystal_density_meas' value 'not measured' was changed to '?'
- the value is perceived as not measured.

Automatic conversion script
Id: cif_fix_values 3008 2015-01-20 13:52:24Z robertas 
;
_cod_original_sg_symbol_H-M 'C m c 21 '
_cod_original_formula_sum 'C11 H21 Au1 Cl4 N2'
_cod_database_code 7020779

loop_
_symmetry_equiv_pos_as_xyz
x,y,z
x+1/2,y+1/2,z
-x,y,z
-x+1/2,y+1/2,z
x,-y,z+1/2
x+1/2,-y+1/2,z+1/2
-x,-y,z+1/2
-x+1/2,-y+1/2,z+1/2

loop_
_atom_site_label
_atom_site_type_symbol
_atom_site_fract_x
_atom_site_fract_y
_atom_site_fract_z
_atom_site_U_iso_or_equiv
_atom_site_occupancy
_atom_site_adp_type
_atom_site_refinement_flags_posn
_atom_site_refinement_flags_adp
Au1 Au 0.5000 0.704869(19) 0.57647(13) 0.0232 1.0000 Uani S T
Cl2 Cl 0.66154(18) 0.74880(14) 0.7026(2) 0.0384 1.0000 Uani . .
Cl3 Cl 0.33852(19) 0.66279(14) 0.4485(2) 0.0391 1.0000 Uani . .
N4 N 0.5000 0.1466(6) 0.6552(7) 0.0230 1.0000 Uani S TU
C5 C 0.500000(7) 0.1323(8) 0.5374(9) 0.0264 1.0000 Uani S TU
C6 C 0.500000(7) 0.2129(8) 0.4872(10) 0.0254 1.0000 Uani S TU
N7 N 0.5000 0.2783(4) 0.5680(12) 0.0203 1.0000 Uani S TU
C8 C 0.500000(7) 0.2366(8) 0.6723(9) 0.0208 1.0000 Uani S TU
C9 C 0.5000 0.3786(7) 0.5505(7) 0.0285 1.0000 Uani S TU
C10 C 0.3738(10) 0.4011(6) 0.4841(7) 0.0488 1.0000 Uani . U
C11 C 0.500000(7) 0.4287(7) 0.6651(9) 0.0374 1.0000 Uani S TU
C12 C 0.5000 0.0717(7) 0.7437(9) 0.0325 1.0000 Uani S TU
C13 C 0.500000(7) 0.1135(8) 0.8592(9) 0.0478 1.0000 Uani S TU
C14 C 0.3732(10) 0.0162(6) 0.7269(8) 0.0513 1.0000 Uani . U
H51 H 0.5000 0.0761 0.5009 0.0350 1.0000 Uiso RS .
H61 H 0.5000 0.2229 0.4084 0.0320 1.0000 Uiso RS .
H81 H 0.5000 0.2654 0.7435 0.0261 1.0000 Uiso RS .
H101 H 0.3633 0.4663 0.4814 0.0740 1.0000 Uiso R .
H102 H 0.2966 0.3740 0.5216 0.0740 1.0000 Uiso R .
H103 H 0.3834 0.3778 0.4079 0.0741 1.0000 Uiso R .
H111 H 0.5000 0.4932 0.6517 0.0530 1.0000 Uiso RS .
H112 H 0.4210 0.4120 0.7081 0.0530 1.0000 Uiso R .
H131 H 0.5000 0.0665 0.9164 0.0741 1.0000 Uiso RS .
H132 H 0.4210 0.1506 0.8680 0.0740 1.0000 Uiso R .
H141 H 0.3709 -0.0323 0.7821 0.0760 1.0000 Uiso R .
H142 H 0.2968 0.0552 0.7374 0.0760 1.0000 Uiso R .
H143 H 0.3726 -0.0086 0.6508 0.0760 1.0000 Uiso R .

loop_
_atom_site_aniso_label
_atom_site_aniso_U_11
_atom_site_aniso_U_22
_atom_site_aniso_U_33
_atom_site_aniso_U_23
_atom_site_aniso_U_13
_atom_site_aniso_U_12
Au1 0.02275(15) 0.02277(15) 0.02415(15) 0.0038(2) 0.0000 0.0000
Cl2 0.0294(9) 0.0527(13) 0.0331(10) -0.0001(9) -0.0079(8) -0.0066(8)
Cl3 0.0356(10) 0.0433(12) 0.0383(10) 0.0007(8) -0.0121(8) -0.0072(8)
N4 0.028(4) 0.017(3) 0.024(3) -0.005(2) 0.0000 0.0000
C5 0.033(5) 0.021(3) 0.025(4) -0.004(3) 0.0000 0.0000
C6 0.031(6) 0.024(4) 0.021(3) -0.003(2) 0.0000 0.0000
N7 0.019(3) 0.021(2) 0.020(3) -0.002(2) 0.0000 0.0000
C8 0.025(5) 0.016(3) 0.021(3) -0.004(3) 0.0000 0.0000
C9 0.035(4) 0.022(3) 0.029(5) 0.001(3) 0.0000 0.0000
C10 0.062(5) 0.038(4) 0.046(5) 0.004(3) -0.020(4) 0.017(4)
C11 0.064(7) 0.018(4) 0.029(4) 0.002(4) 0.0000 0.0000
C12 0.045(4) 0.018(4) 0.034(4) 0.001(2) 0.0000 0.0000
C13 0.096(10) 0.016(5) 0.031(4) 0.005(3) 0.0000 0.0000
C14 0.060(5) 0.033(4) 0.061(6) 0.006(4) 0.005(4) -0.019(3)

loop_
_atom_type_symbol
_atom_type_scat_dispersion_real
_atom_type_scat_dispersion_imag
_atom_type_scat_Cromer_Mann_a1
_atom_type_scat_Cromer_Mann_b1
_atom_type_scat_Cromer_Mann_a2
_atom_type_scat_Cromer_Mann_b2
_atom_type_scat_Cromer_Mann_a3
_atom_type_scat_Cromer_Mann_b3
_atom_type_scat_Cromer_Mann_a4
_atom_type_scat_Cromer_Mann_b4
_atom_type_scat_Cromer_Mann_c
_atom_type_scat_source
C 0.0033 0.0016 2.3100 20.8439 1.0200 10.2075 1.5886 0.5687 0.8650 51.6512 0.2156 'International Tables Vol C 4.2.6.8 and 6.1.1.4'
H 0.0000 0.0000 0.4930 10.5109 0.3229 26.1257 0.1402 3.1424 0.0408 57.7998 0.0030 'International Tables Vol C 4.2.6.8 and 6.1.1.4'
N 0.0061 0.0033 12.2126 0.0057 3.1322 9.8933 2.0125 28.9975 1.1663 0.5826 -11.5290 'International Tables Vol C 4.2.6.8 and 6.1.1.4'
Au -2.0133 8.8022 16.8819 0.4611 18.5913 8.6216 25.5582 1.4826 5.8600 36.3956 12.0658 'International Tables Vol C 4.2.6.8 and 6.1.1.4'
Cl 0.1484 0.1585 11.4604 0.0104 7.1964 1.1662 6.2556 18.5194 1.6455 47.7784 -9.5574 'International Tables Vol C 4.2.6.8 and 6.1.1.4'

loop_
_geom_angle_atom_site_label_1
_geom_angle_site_symmetry_1
_geom_angle_atom_site_label_2
_geom_angle_atom_site_label_3
_geom_angle_site_symmetry_3
_geom_angle
_geom_angle_publ_flag
Cl3 3_655 Au1 Cl2 3_655 179.14(8) yes
Cl3 3_655 Au1 Cl2 . 90.05(7) yes
Cl2 3_655 Au1 Cl2 . 90.12(10) yes
Cl3 3_655 Au1 Cl3 . 89.77(11) yes
Cl2 3_655 Au1 Cl3 . 90.05(7) yes
Cl2 . Au1 Cl3 . 179.14(8) yes
C5 . N4 C8 . 107.3(9) yes
C5 . N4 C12 . 124.5(9) yes
C8 . N4 C12 . 128.2(9) yes
N4 . C5 C6 . 107.6(10) yes
N4 . C5 H51 . 126.0 no
C6 . C5 H51 . 126.4 no
C5 . C6 N7 . 109.2(10) yes
C5 . C6 H61 . 125.4 no
N7 . C6 H61 . 125.4 no
C6 . N7 C8 . 107.7(8) yes
C6 . N7 C9 . 127.6(11) yes
C8 . N7 C9 . 124.6(10) yes
N7 . C8 N4 . 108.2(8) yes
N7 . C8 H81 . 126.3 no
N4 . C8 H81 . 125.6 no
C10 3_655 C9 N7 . 106.7(6) yes
C10 3_655 C9 C10 . 112.4(10) yes
N7 . C9 C10 . 106.7(6) yes
C10 3_655 C9 C11 . 110.0(6) yes
N7 . C9 C11 . 110.9(9) yes
C10 . C9 C11 . 110.0(6) yes
C9 . C10 H101 . 108.9 no
C9 . C10 H102 . 109.9 no
H101 . C10 H102 . 109.7 no
C9 . C10 H103 . 108.3 no
H101 . C10 H103 . 109.6 no
H102 . C10 H103 . 110.4 no
C9 . C11 H112 3_655 109.5 no
C9 . C11 H111 . 109.5 no
H112 3_655 C11 H111 . 109.5 no
C9 . C11 H112 . 109.5 no
H112 3_655 C11 H112 . 109.4 no
H111 . C11 H112 . 109.5 no
C14 3_655 C12 N4 . 107.7(6) yes
C14 3_655 C12 C13 . 109.9(6) yes
N4 . C12 C13 . 108.7(8) yes
C14 3_655 C12 C14 . 112.8(10) yes
N4 . C12 C14 . 107.7(6) yes
C13 . C12 C14 . 109.9(6) yes
C12 . C13 H132 3_655 109.4 no
C12 . C13 H131 . 109.5 no
H132 3_655 C13 H131 . 109.4 no
C12 . C13 H132 . 109.4 no
H132 3_655 C13 H132 . 109.6 no
H131 . C13 H132 . 109.4 no
C12 . C14 H141 . 109.5 no
C12 . C14 H142 . 108.8 no
H141 . C14 H142 . 109.8 no
C12 . C14 H143 . 109.2 no
H141 . C14 H143 . 109.7 no
H142 . C14 H143 . 109.8 no

loop_
_geom_bond_atom_site_label_1
_geom_bond_atom_site_label_2
_geom_bond_site_symmetry_2
_geom_bond_distance
_geom_bond_publ_flag
Au1 Cl3 3_655 2.2831(18) yes
Au1 Cl2 3_655 2.2769(18) yes
Au1 Cl2 . 2.2769(18) yes
Au1 Cl3 . 2.2831(18) yes
N4 C5 . 1.390(14) yes
N4 C8 . 1.340(13) yes
N4 C12 . 1.510(13) yes
C5 C6 . 1.324(16) yes
C5 H51 . 0.930 no
C6 N7 . 1.347(15) yes
C6 H61 . 0.932 no
N7 C8 . 1.363(16) yes
N7 C9 . 1.490(11) yes
C8 H81 . 0.933 no
C9 C10 3_655 1.514(10) yes
C9 C10 . 1.514(10) yes
C9 C11 . 1.528(13) yes
C10 H101 . 0.965 no
C10 H102 . 0.972 no
C10 H103 . 0.958 no
C11 H112 3_655 0.966 no
C11 H111 . 0.962 no
C11 H112 . 0.966 no
C12 C14 3_655 1.518(10) yes
C12 C13 . 1.481(15) yes
C12 C14 . 1.518(10) yes
C13 H132 3_655 0.965 no
C13 H131 . 0.961 no
C13 H132 . 0.965 no
C14 H141 . 0.962 no
C14 H142 . 0.963 no
C14 H143 . 0.961 no
